data_7119169
loop_
_publ_author_name
'Yohei Haketa'
'Ryota Takasago'
'Hiromitsu Maeda'

_publ_section_title
;
 beta-Perfluoroalkyl-substituted pyrrole as an anion-responsive
 pi-electronic system through a single NH moiety
;
_journal_name_full Chem.Commun.
_journal_page_first 7364
_journal_volume 52
_journal_year 2016
_chemical_formula_moiety 'C21 H11 F26 N O2'
_chemical_formula_sum 'C21 H11 F26 N O2'
_chemical_formula_weight 800.31
_chemical_name_systematic
; 
 ? 
;
_space_group_IT_number 2
_symmetry_cell_setting triclinic
_symmetry_Int_Tables_number 2
_symmetry_space_group_name_Hall '-P 1'
_symmetry_space_group_name_H-M 'P -1'
_atom_sites_solution_hydrogens geom
_atom_sites_solution_primary direct
_atom_sites_solution_secondary difmap
_audit_creation_method SHELXL-97
_audit_update_record
;
2016-04-25 deposited with the CCDC.
2016-05-18 downloaded from the CCDC.
;
_cell_angle_alpha 98.783(18)
_cell_angle_beta 91.487(6)
_cell_angle_gamma 104.872(7)
_cell_formula_units_Z 4
_cell_length_a 12.370(3)
_cell_length_b 12.834(4)
_cell_length_c 18.490(5)
_cell_measurement_reflns_used 3129
_cell_measurement_temperature 93(2)
_cell_measurement_theta_max 68.2
_cell_measurement_theta_min 25.3
_cell_volume 2797.3(14)
_computing_structure_refinement 'SHELXL-97 (Sheldrick, 1997)'
_computing_structure_solution 'SHELXS-97 (Sheldrick, 1990)'
_diffrn_ambient_temperature 93(2)
_diffrn_detector_area_resol_mean 5.8140
_diffrn_measured_fraction_theta_full 0.975
_diffrn_measured_fraction_theta_max 0.975
_diffrn_measurement_device_type 'Rigaku XtaLAB P200'
_diffrn_measurement_method \w
_diffrn_radiation_monochromator graphite
_diffrn_radiation_source 'fine-focus sealed tube'
_diffrn_radiation_type CuK\a
_diffrn_radiation_wavelength 1.54187
_diffrn_reflns_av_R_equivalents 0.0482
_diffrn_reflns_av_sigmaI/netI 0.0342
_diffrn_reflns_limit_h_max 14
_diffrn_reflns_limit_h_min -14
_diffrn_reflns_limit_k_max 13
_diffrn_reflns_limit_k_min -15
_diffrn_reflns_limit_l_max 21
_diffrn_reflns_limit_l_min -21
_diffrn_reflns_number 35192
_diffrn_reflns_theta_full 65.99
_diffrn_reflns_theta_max 65.99
_diffrn_reflns_theta_min 6.52
_exptl_absorpt_coefficient_mu 2.234
_exptl_absorpt_correction_T_max 0.8965
_exptl_absorpt_correction_T_min 0.4073
_exptl_absorpt_correction_type multi-scan
_exptl_absorpt_process_details 'REQAB (Rigaku, 1998)'
_exptl_crystal_colour colorless
_exptl_crystal_density_diffrn 1.907
_exptl_crystal_density_method 'not measured'
_exptl_crystal_description prims
_exptl_crystal_F_000 1576
_exptl_crystal_size_max 0.49
_exptl_crystal_size_mid 0.25
_exptl_crystal_size_min 0.05
_refine_diff_density_max 1.450
_refine_diff_density_min -0.678
_refine_diff_density_rms 0.140
_refine_ls_extinction_method none
_refine_ls_goodness_of_fit_ref 1.059
_refine_ls_hydrogen_treatment constr
_refine_ls_matrix_type full
_refine_ls_number_parameters 901
_refine_ls_number_reflns 9502
_refine_ls_number_restraints 0
_refine_ls_restrained_S_all 1.059
_refine_ls_R_factor_all 0.0547
_refine_ls_R_factor_gt 0.0505
_refine_ls_shift/su_max 0.000
_refine_ls_shift/su_mean 0.000
_refine_ls_structure_factor_coef Fsqd
_refine_ls_weighting_details 'calc w=1/[\s^2^(Fo^2^)+(0.0950P)^2^+1.6855P] where P=(Fo^2^+2Fc^2^)/3'
_refine_ls_weighting_scheme calc
_refine_ls_wR_factor_gt 0.1455
_refine_ls_wR_factor_ref 0.1490
_reflns_number_gt 8308
_reflns_number_total 9502
_reflns_threshold_expression >2sigma(I)
_cod_data_source_file c6cc03619h2.cif
_cod_data_source_block 50622m
_cod_original_cell_volume 2797.3(13)
_cod_original_sg_symbol_H-M 'P -1 '
_cod_database_code 7119169

loop_
_symmetry_equiv_pos_as_xyz
'x, y, z'
'-x, -y, -z'

loop_
_atom_site_label
_atom_site_type_symbol
_atom_site_fract_x
_atom_site_fract_y
_atom_site_fract_z
_atom_site_U_iso_or_equiv
_atom_site_adp_type
_atom_site_occupancy
_atom_site_symmetry_multiplicity
_atom_site_calc_flag
_atom_site_refinement_flags
_atom_site_disorder_assembly
_atom_site_disorder_group
F1 F 0.53000(12) 0.92554(11) 0.11831(7) 0.0262(3) Uani 1 1 d . . .
F2 F 0.48102(11) 0.79492(12) 0.02348(7) 0.0272(3) Uani 1 1 d . . .
F3 F 0.75185(11) 0.90992(12) 0.10568(7) 0.0276(3) Uani 1 1 d . . .
F4 F 0.69272(12) 0.79401(11) 0.00444(7) 0.0269(3) Uani 1 1 d . . .
F5 F 0.68622(14) 1.06584(12) 0.05446(8) 0.0351(4) Uani 1 1 d . . .
F6 F 0.59158(12) 0.95375(12) -0.03957(8) 0.0314(3) Uani 1 1 d . . .
F7 F 0.87589(14) 0.99151(17) -0.00043(11) 0.0526(5) Uani 1 1 d . . .
F8 F 0.76766(15) 0.91867(14) -0.09886(9) 0.0457(4) Uani 1 1 d . . .
F9 F 0.86008(18) 1.18668(16) -0.00909(12) 0.0623(6) Uani 1 1 d . . .
F10 F 0.71739(14) 1.12973(15) -0.08774(10) 0.0447(4) Uani 1 1 d . . .
F11 F 0.98321(16) 1.0943(2) -0.11295(13) 0.0658(6) Uani 1 1 d . . .
F12 F 0.8437(2) 1.0586(2) -0.19020(12) 0.0778(7) Uani 1 1 d . . .
F13 F 0.9134(2) 1.2230(2) -0.14019(16) 0.0849(8) Uani 1 1 d . . .
F14 F 0.64478(12) 0.84120(12) 0.32501(7) 0.0299(3) Uani 1 1 d . . .
F15 F 0.64560(11) 0.95003(11) 0.24554(7) 0.0258(3) Uani 1 1 d . . .
F16 F 0.43270(13) 0.79423(11) 0.33345(8) 0.0320(3) Uani 1 1 d . . .
F17 F 0.40042(11) 0.85191(12) 0.23243(7) 0.0290(3) Uani 1 1 d . . .
F18 F 0.56649(12) 1.01788(12) 0.38231(8) 0.0327(4) Uani 1 1 d . . .
F19 F 0.48502(13) 1.05449(12) 0.28705(8) 0.0329(4) Uani 1 1 d . . .
F20 F 0.38197(14) 0.94908(14) 0.44116(8) 0.0377(4) Uani 1 1 d . . .
F21 F 0.27943(12) 0.92189(13) 0.33950(9) 0.0361(4) Uani 1 1 d . . .
F22 F 0.45015(14) 1.17647(13) 0.41754(11) 0.0484(5) Uani 1 1 d . A 1
F23 F 0.30864(15) 1.12736(14) 0.33709(9) 0.0418(4) Uani 1 1 d . A 1
F24 F 0.31845(19) 1.1140(2) 0.52274(9) 0.0644(6) Uani 1 1 d . . .
F25 F 0.17890(14) 1.03515(15) 0.44534(10) 0.0473(5) Uani 1 1 d . . .
F26 F 0.24636(16) 1.20934(15) 0.46104(11) 0.0522(5) Uani 1 1 d . . .
F27 F 0.86159(11) 0.27337(11) 0.25861(7) 0.0246(3) Uani 1 1 d . . .
F28 F 0.85628(12) 0.12952(12) 0.17735(7) 0.0300(3) Uani 1 1 d . . .
F29 F 1.10429(11) 0.29442(12) 0.27054(8) 0.0294(3) Uani 1 1 d . . .
F30 F 1.06908(13) 0.17572(12) 0.16977(8) 0.0328(4) Uani 1 1 d . . .
F31 F 1.02951(13) 0.43610(12) 0.21598(8) 0.0335(4) Uani 1 1 d . . .
F32 F 0.93648(12) 0.31817(13) 0.12362(8) 0.0316(3) Uani 1 1 d . . .
F33 F 1.22505(12) 0.37503(14) 0.15811(9) 0.0369(4) Uani 1 1 d . . .
F34 F 1.11553(13) 0.29896(13) 0.06028(8) 0.0360(4) Uani 1 1 d . . .
F35 F 1.20087(17) 0.56606(14) 0.15188(10) 0.0503(5) Uani 1 1 d . . .
F36 F 1.04936(14) 0.50551(15) 0.07909(10) 0.0450(4) Uani 1 1 d . . .
F37 F 1.24723(18) 0.60818(17) 0.02203(13) 0.0629(6) Uani 1 1 d . . .
F38 F 1.16395(16) 0.44570(18) -0.03172(9) 0.0553(5) Uani 1 1 d . . .
F39 F 1.31255(13) 0.47329(16) 0.03866(10) 0.0485(5) Uani 1 1 d . . .
F40 F 1.01993(11) 0.28774(11) 0.47979(7) 0.0243(3) Uani 1 1 d . . .
F41 F 0.97690(11) 0.35593(10) 0.38522(7) 0.0230(3) Uani 1 1 d . . .
F42 F 0.80880(11) 0.20111(11) 0.50027(7) 0.0258(3) Uani 1 1 d . . .
F43 F 0.75094(11) 0.23586(12) 0.39628(7) 0.0280(3) Uani 1 1 d . . .
F44 F 0.91400(11) 0.43329(11) 0.53461(8) 0.0269(3) Uani 1 1 d . . .
F45 F 0.81349(13) 0.44578(12) 0.43941(8) 0.0325(4) Uani 1 1 d . . .
F46 F 0.74324(13) 0.34959(13) 0.60229(8) 0.0337(4) Uani 1 1 d . . .
F47 F 0.62948(12) 0.30437(13) 0.50459(9) 0.0385(4) Uani 1 1 d . . .
F48 F 0.78282(14) 0.57105(13) 0.57385(11) 0.0467(5) Uani 1 1 d . . .
F49 F 0.63682(15) 0.50662(16) 0.49630(11) 0.0506(5) Uani 1 1 d . . .
F50 F 0.66214(18) 0.4995(2) 0.68315(11) 0.0648(6) Uani 1 1 d . . .
F51 F 0.52011(14) 0.41732(16) 0.60845(11) 0.0520(5) Uani 1 1 d . . .
F52 F 0.58274(19) 0.59187(18) 0.62208(15) 0.0747(7) Uani 1 1 d . . .
C1 C 0.54373(19) 0.6458(2) 0.09755(12) 0.0213(5) Uani 1 1 d . . .
H1 H 0.5314 0.6167 0.0467 0.026 Uiso 1 1 calc R . .
C2 C 0.55689(19) 0.75229(19) 0.12789(13) 0.0209(5) Uani 1 1 d . . .
C3 C 0.57436(19) 0.75969(19) 0.20592(12) 0.0210(5) Uani 1 1 d . . .
C4 C 0.56961(19) 0.65828(19) 0.21944(12) 0.0222(5) Uani 1 1 d . . .
H2 H 0.5774 0.6387 0.2664 0.027 Uiso 1 1 calc R . .
C5 C 0.55740(19) 0.8375(2) 0.08169(12) 0.0219(5) Uani 1 1 d . . .
C6 C 0.67255(19) 0.87871(19) 0.04972(12) 0.0216(5) Uani 1 1 d . . .
C7 C 0.6827(2) 0.97462(19) 0.00679(13) 0.0226(5) Uani 1 1 d . . .
C8 C 0.7873(2) 0.9984(2) -0.03859(14) 0.0280(6) Uani 1 1 d . . .
C9 C 0.8109(3) 1.1081(3) -0.06670(19) 0.0435(7) Uani 1 1 d . . .
C10 C 0.8925(3) 1.1235(3) -0.12653(19) 0.0481(8) Uani 1 1 d . . .
C11 C 0.5872(2) 0.85578(19) 0.26559(12) 0.0217(5) Uani 1 1 d . . .
C12 C 0.4726(2) 0.86996(19) 0.29131(13) 0.0225(5) Uani 1 1 d . . .
C13 C 0.4762(2) 0.98426(19) 0.33512(13) 0.0228(5) Uani 1 1 d . . .
C14 C 0.3711(2) 0.9877(2) 0.37857(13) 0.0250(5) Uani 1 1 d . . .
C15 C 0.3521(2) 1.1029(2) 0.39737(14) 0.0296(6) Uani 1 1 d . A 1
C16 C 0.2714(2) 1.1153(2) 0.45869(15) 0.0356(6) Uani 1 1 d . . .
C17 C 0.54642(19) 0.47511(19) 0.14042(13) 0.0217(5) Uani 1 1 d . . .
C18 C 0.5739(2) 0.32809(19) 0.20210(13) 0.0239(5) Uani 1 1 d . . .
C19 C 0.4553(2) 0.2569(2) 0.18670(16) 0.0366(6) Uani 1 1 d . . .
H3 H 0.4294 0.2566 0.1361 0.055 Uiso 1 1 calc R . .
H4 H 0.4062 0.2857 0.2206 0.055 Uiso 1 1 calc R . .
H5 H 0.4531 0.1821 0.1935 0.055 Uiso 1 1 calc R . .
C20 C 0.6541(2) 0.2966(2) 0.14759(14) 0.0338(6) Uani 1 1 d . . .
H6 H 0.7293 0.3456 0.1604 0.051 Uiso 1 1 calc R . .
H7 H 0.6285 0.3026 0.0982 0.051 Uiso 1 1 calc R . .
H8 H 0.6562 0.2211 0.1489 0.051 Uiso 1 1 calc R . .
C21 C 0.6187(2) 0.3320(2) 0.27986(13) 0.0263(5) Uani 1 1 d . . .
H9 H 0.6955 0.3792 0.2877 0.039 Uiso 1 1 calc R . .
H10 H 0.6185 0.2581 0.2875 0.039 Uiso 1 1 calc R . .
H11 H 0.5710 0.3613 0.3146 0.039 Uiso 1 1 calc R . .
C22 C 0.91905(19) 0.02162(19) 0.28179(13) 0.0223(5) Uani 1 1 d . . .
H12 H 0.9077 -0.0227 0.2347 0.027 Uiso 1 1 calc R . .
C23 C 0.92313(19) 0.12970(19) 0.29604(13) 0.0210(5) Uani 1 1 d . . .
C24 C 0.94229(19) 0.16334(19) 0.37445(13) 0.0210(5) Uani 1 1 d . . .
C25 C 0.9486(2) 0.07527(19) 0.40385(13) 0.0222(5) Uani 1 1 d . . .
H13 H 0.9609 0.0736 0.4545 0.027 Uiso 1 1 calc R . .
C26 C 0.9156(2) 0.19519(19) 0.23750(12) 0.0223(5) Uani 1 1 d . . .
C27 C 1.0310(2) 0.2523(2) 0.21161(13) 0.0237(5) Uani 1 1 d . . .
C28 C 1.0300(2) 0.3459(2) 0.16804(13) 0.0245(5) Uani 1 1 d . . .
C29 C 1.1314(2) 0.3759(2) 0.12014(14) 0.0270(5) Uani 1 1 d . . .
C30 C 1.1490(2) 0.4887(2) 0.09630(15) 0.0342(6) Uani 1 1 d . . .
C31 C 1.2201(2) 0.5040(3) 0.02927(17) 0.0413(7) Uani 1 1 d . . .
C32 C 0.94543(19) 0.26990(19) 0.42112(12) 0.0201(5) Uani 1 1 d . . .
C33 C 0.83012(19) 0.27129(19) 0.45202(12) 0.0213(5) Uani 1 1 d . . .
C34 C 0.82111(19) 0.38433(19) 0.49099(13) 0.0219(5) Uani 1 1 d . . .
C35 C 0.71936(19) 0.3800(2) 0.53880(14) 0.0252(5) Uani 1 1 d . . .
C36 C 0.6893(2) 0.4900(2) 0.55591(17) 0.0358(7) Uani 1 1 d . . .
C37 C 0.6119(3) 0.4989(3) 0.61956(19) 0.0452(8) Uani 1 1 d . . .
C38 C 0.9341(2) -0.11773(19) 0.36072(13) 0.0238(5) Uani 1 1 d . . .
C39 C 0.9034(2) -0.30646(19) 0.29952(14) 0.0264(5) Uani 1 1 d . . .
C40 C 0.8641(2) -0.3582(2) 0.22070(14) 0.0302(6) Uani 1 1 d . . .
H14 H 0.7892 -0.3499 0.2097 0.045 Uiso 1 1 calc R . .
H15 H 0.8615 -0.4360 0.2138 0.045 Uiso 1 1 calc R . .
H16 H 0.9164 -0.3220 0.1876 0.045 Uiso 1 1 calc R . .
C41 C 1.0182(2) -0.3171(2) 0.31981(16) 0.0386(7) Uani 1 1 d . . .
H17 H 1.0403 -0.2831 0.3710 0.058 Uiso 1 1 calc R . .
H18 H 1.0723 -0.2804 0.2879 0.058 Uiso 1 1 calc R . .
H19 H 1.0169 -0.3946 0.3138 0.058 Uiso 1 1 calc R . .
C42 C 0.8164(2) -0.3492(2) 0.35193(15) 0.0342(6) Uani 1 1 d . . .
H20 H 0.7436 -0.3403 0.3359 0.051 Uiso 1 1 calc R . .
H21 H 0.8392 -0.3081 0.4015 0.051 Uiso 1 1 calc R . .
H22 H 0.8102 -0.4268 0.3522 0.051 Uiso 1 1 calc R . .
O1 O 0.52221(15) 0.42192(14) 0.08018(9) 0.0275(4) Uani 1 1 d . . .
O2 O 0.57261(14) 0.44485(13) 0.20199(8) 0.0222(4) Uani 1 1 d . . .
N1 N 0.55140(16) 0.58776(16) 0.15323(10) 0.0214(4) Uani 1 1 d . . .
O3 O 0.95315(16) -0.13427(14) 0.42099(9) 0.0301(4) Uani 1 1 d . . .
O4 O 0.91089(14) -0.18810(13) 0.29826(9) 0.0239(4) Uani 1 1 d . . .
N2 N 0.93419(17) -0.01234(16) 0.34751(10) 0.0223(4) Uani 1 1 d . . .

loop_
_atom_site_aniso_label
_atom_site_aniso_U_11
_atom_site_aniso_U_22
_atom_site_aniso_U_33
_atom_site_aniso_U_23
_atom_site_aniso_U_13
_atom_site_aniso_U_12
F1 0.0320(8) 0.0215(7) 0.0298(7) 0.0067(6) 0.0071(6) 0.0137(6)
F2 0.0255(7) 0.0288(8) 0.0258(7) 0.0083(6) -0.0060(5) 0.0031(6)
F3 0.0239(7) 0.0312(8) 0.0272(7) 0.0073(6) -0.0046(6) 0.0054(6)
F4 0.0335(8) 0.0218(7) 0.0289(7) 0.0034(6) 0.0066(6) 0.0132(6)
F5 0.0557(10) 0.0185(7) 0.0327(8) 0.0031(6) 0.0143(7) 0.0121(7)
F6 0.0265(7) 0.0346(8) 0.0353(8) 0.0168(7) -0.0033(6) 0.0059(6)
F7 0.0285(8) 0.0737(13) 0.0630(12) 0.0354(10) 0.0048(8) 0.0124(8)
F8 0.0526(10) 0.0388(9) 0.0438(9) 0.0017(8) 0.0197(8) 0.0098(8)
F9 0.0715(14) 0.0390(11) 0.0614(12) 0.0034(9) 0.0060(10) -0.0094(10)
F10 0.0350(9) 0.0481(10) 0.0625(11) 0.0335(9) 0.0104(8) 0.0164(8)
F11 0.0415(11) 0.0870(16) 0.0823(15) 0.0413(13) 0.0266(10) 0.0225(11)
F12 0.0923(17) 0.0943(18) 0.0478(12) 0.0236(12) 0.0209(12) 0.0183(14)
F13 0.0767(16) 0.0768(16) 0.119(2) 0.0652(16) 0.0461(15) 0.0198(13)
F14 0.0380(8) 0.0310(8) 0.0219(7) -0.0010(6) -0.0072(6) 0.0155(7)
F15 0.0244(7) 0.0205(7) 0.0301(7) 0.0019(6) 0.0046(5) 0.0026(6)
F16 0.0439(9) 0.0193(7) 0.0342(8) 0.0090(6) 0.0141(7) 0.0070(6)
F17 0.0248(7) 0.0340(8) 0.0258(7) -0.0021(6) -0.0019(6) 0.0079(6)
F18 0.0266(7) 0.0299(8) 0.0360(8) -0.0086(6) -0.0027(6) 0.0063(6)
F19 0.0407(8) 0.0224(7) 0.0407(8) 0.0136(6) 0.0168(7) 0.0114(6)
F20 0.0495(10) 0.0430(9) 0.0286(8) 0.0139(7) 0.0145(7) 0.0207(8)
F21 0.0258(8) 0.0334(9) 0.0412(9) -0.0068(7) 0.0050(6) 0.0010(6)
F22 0.0328(9) 0.0285(9) 0.0733(12) -0.0156(8) 0.0044(8) 0.0032(7)
F23 0.0515(10) 0.0440(10) 0.0402(9) 0.0157(8) 0.0103(7) 0.0251(8)
F24 0.0808(14) 0.0959(17) 0.0274(9) -0.0062(10) 0.0013(9) 0.0529(13)
F25 0.0376(9) 0.0479(11) 0.0568(11) 0.0066(8) 0.0198(8) 0.0118(8)
F26 0.0580(11) 0.0410(10) 0.0642(12) 0.0018(9) 0.0196(9) 0.0271(9)
F27 0.0256(7) 0.0247(7) 0.0269(7) 0.0068(6) 0.0023(5) 0.0115(6)
F28 0.0376(8) 0.0252(7) 0.0228(7) 0.0020(6) -0.0068(6) 0.0021(6)
F29 0.0237(7) 0.0360(8) 0.0279(7) 0.0096(6) -0.0018(6) 0.0049(6)
F30 0.0431(9) 0.0270(8) 0.0360(8) 0.0081(6) 0.0142(7) 0.0203(7)
F31 0.0470(9) 0.0230(8) 0.0346(8) 0.0058(6) 0.0141(7) 0.0150(7)
F32 0.0259(7) 0.0404(9) 0.0324(8) 0.0161(7) 0.0014(6) 0.0102(6)
F33 0.0260(8) 0.0493(10) 0.0417(9) 0.0217(8) 0.0041(6) 0.0129(7)
F34 0.0436(9) 0.0371(9) 0.0287(8) 0.0040(7) 0.0124(6) 0.0130(7)
F35 0.0655(12) 0.0311(9) 0.0486(10) 0.0068(8) 0.0095(9) 0.0016(8)
F36 0.0394(9) 0.0513(10) 0.0603(11) 0.0350(9) 0.0169(8) 0.0246(8)
F37 0.0671(13) 0.0538(12) 0.0810(14) 0.0442(11) 0.0310(11) 0.0177(10)
F38 0.0517(11) 0.0839(15) 0.0336(9) 0.0254(9) 0.0060(8) 0.0145(10)
F39 0.0299(9) 0.0640(12) 0.0582(11) 0.0292(9) 0.0137(8) 0.0123(8)
F40 0.0249(7) 0.0228(7) 0.0235(7) -0.0007(5) -0.0055(5) 0.0063(6)
F41 0.0280(7) 0.0157(7) 0.0245(7) 0.0050(5) 0.0039(5) 0.0033(5)
F42 0.0311(7) 0.0182(7) 0.0286(7) 0.0079(6) 0.0051(6) 0.0045(6)
F43 0.0229(7) 0.0303(8) 0.0274(7) -0.0007(6) -0.0055(5) 0.0046(6)
F44 0.0210(7) 0.0206(7) 0.0344(8) -0.0033(6) 0.0016(6) 0.0017(6)
F45 0.0446(9) 0.0277(8) 0.0342(8) 0.0160(6) 0.0131(7) 0.0183(7)
F46 0.0366(8) 0.0378(9) 0.0298(8) 0.0117(7) 0.0104(6) 0.0110(7)
F47 0.0221(7) 0.0352(9) 0.0496(9) -0.0045(7) 0.0017(6) -0.0013(6)
F48 0.0361(9) 0.0219(8) 0.0776(12) -0.0032(8) 0.0190(8) 0.0050(7)
F49 0.0475(10) 0.0590(12) 0.0618(11) 0.0259(10) 0.0137(9) 0.0332(9)
F50 0.0596(12) 0.0843(16) 0.0465(11) -0.0128(10) 0.0139(9) 0.0242(11)
F51 0.0343(9) 0.0582(12) 0.0657(12) 0.0135(9) 0.0209(8) 0.0123(8)
F52 0.0695(14) 0.0527(12) 0.1141(19) 0.0108(12) 0.0494(13) 0.0355(11)
C1 0.0237(12) 0.0225(12) 0.0181(11) 0.0048(9) -0.0014(9) 0.0060(10)
C2 0.0212(11) 0.0199(12) 0.0223(11) 0.0043(9) 0.0012(9) 0.0066(9)
C3 0.0218(11) 0.0217(12) 0.0203(11) 0.0030(9) 0.0001(9) 0.0078(9)
C4 0.0254(12) 0.0231(13) 0.0187(11) 0.0016(9) -0.0003(9) 0.0085(10)
C5 0.0233(12) 0.0221(12) 0.0203(11) 0.0010(9) -0.0024(9) 0.0077(10)
C6 0.0234(12) 0.0202(12) 0.0207(11) 0.0006(9) -0.0025(9) 0.0071(10)
C7 0.0246(12) 0.0191(12) 0.0237(12) 0.0013(9) -0.0003(9) 0.0067(10)
C8 0.0255(13) 0.0288(14) 0.0316(13) 0.0068(11) 0.0048(10) 0.0094(11)
C9 0.0364(16) 0.0406(17) 0.0567(19) 0.0187(15) 0.0095(14) 0.0088(13)
C10 0.0431(18) 0.052(2) 0.058(2) 0.0320(17) 0.0177(15) 0.0133(15)
C11 0.0262(12) 0.0199(12) 0.0197(11) 0.0038(9) -0.0026(9) 0.0071(10)
C12 0.0272(12) 0.0179(12) 0.0211(11) 0.0042(9) 0.0013(9) 0.0033(10)
C13 0.0235(12) 0.0188(12) 0.0255(12) 0.0039(10) 0.0028(9) 0.0042(10)
C14 0.0239(12) 0.0231(13) 0.0254(12) 0.0026(10) 0.0026(10) 0.0024(10)
C15 0.0265(13) 0.0264(14) 0.0333(14) 0.0009(11) 0.0022(10) 0.0047(11)
C16 0.0394(16) 0.0381(16) 0.0323(14) 0.0001(12) 0.0056(12) 0.0183(13)
C17 0.0229(11) 0.0196(12) 0.0234(12) 0.0042(10) 0.0000(9) 0.0066(9)
C18 0.0311(13) 0.0160(11) 0.0265(12) 0.0048(9) -0.0042(10) 0.0094(10)
C19 0.0381(15) 0.0264(14) 0.0420(15) 0.0117(12) -0.0111(12) 0.0004(12)
C20 0.0466(16) 0.0339(15) 0.0272(13) 0.0011(11) -0.0032(11) 0.0247(13)
C21 0.0314(13) 0.0251(13) 0.0241(12) 0.0054(10) -0.0026(10) 0.0102(11)
C22 0.0254(12) 0.0199(12) 0.0204(11) 0.0023(9) -0.0001(9) 0.0045(10)
C23 0.0205(11) 0.0194(12) 0.0226(11) 0.0037(9) 0.0008(9) 0.0044(9)
C24 0.0223(11) 0.0182(12) 0.0219(11) 0.0019(9) 0.0000(9) 0.0054(9)
C25 0.0266(12) 0.0193(12) 0.0194(11) 0.0007(9) -0.0019(9) 0.0056(10)
C26 0.0257(12) 0.0199(12) 0.0204(11) 0.0003(9) -0.0035(9) 0.0067(10)
C27 0.0263(12) 0.0238(13) 0.0227(12) 0.0030(10) 0.0008(9) 0.0101(10)
C28 0.0252(12) 0.0247(13) 0.0254(12) 0.0040(10) 0.0026(10) 0.0098(10)
C29 0.0253(13) 0.0310(14) 0.0271(12) 0.0067(11) 0.0038(10) 0.0105(11)
C30 0.0321(14) 0.0361(16) 0.0386(15) 0.0143(13) 0.0065(12) 0.0115(12)
C31 0.0361(16) 0.0478(19) 0.0462(17) 0.0241(14) 0.0109(13) 0.0117(14)
C32 0.0222(11) 0.0170(11) 0.0206(11) 0.0038(9) -0.0028(9) 0.0041(9)
C33 0.0224(12) 0.0190(12) 0.0206(11) 0.0027(9) -0.0023(9) 0.0030(9)
C34 0.0224(12) 0.0186(12) 0.0247(12) 0.0060(10) 0.0011(9) 0.0038(9)
C35 0.0193(12) 0.0223(13) 0.0308(13) 0.0036(10) 0.0021(10) 0.0002(10)
C36 0.0283(14) 0.0315(15) 0.0505(17) 0.0074(13) 0.0107(12) 0.0118(12)
C37 0.0356(16) 0.0417(18) 0.060(2) 0.0032(15) 0.0188(15) 0.0141(14)
C38 0.0278(12) 0.0176(12) 0.0252(13) 0.0020(10) -0.0006(9) 0.0056(10)
C39 0.0351(14) 0.0135(12) 0.0291(13) 0.0001(10) -0.0040(10) 0.0062(10)
C40 0.0350(14) 0.0221(13) 0.0302(13) -0.0029(10) -0.0039(11) 0.0061(11)
C41 0.0421(16) 0.0329(15) 0.0418(16) -0.0037(12) -0.0095(12) 0.0187(13)
C42 0.0428(16) 0.0231(13) 0.0321(14) 0.0079(11) -0.0048(11) -0.0009(12)
O1 0.0398(10) 0.0216(9) 0.0215(9) 0.0015(7) -0.0046(7) 0.0106(8)
O2 0.0295(9) 0.0188(8) 0.0201(8) 0.0041(6) -0.0013(6) 0.0093(7)
N1 0.0259(10) 0.0206(10) 0.0190(9) 0.0042(8) -0.0012(8) 0.0082(8)
O3 0.0452(11) 0.0208(9) 0.0238(9) 0.0038(7) -0.0051(7) 0.0083(8)
O4 0.0328(9) 0.0163(8) 0.0216(8) 0.0011(7) -0.0012(7) 0.0062(7)
N2 0.0293(11) 0.0171(10) 0.0203(9) 0.0019(8) -0.0012(8) 0.0066(8)

loop_
_atom_type_symbol
_atom_type_description
_atom_type_scat_dispersion_real
_atom_type_scat_dispersion_imag
_atom_type_scat_source
C C 0.0181 0.0091 'International Tables Vol C Tables 4.2.6.8 and 6.1.1.4'
H H 0.0000 0.0000 'International Tables Vol C Tables 4.2.6.8 and 6.1.1.4'
F F 0.0727 0.0534 'International Tables Vol C Tables 4.2.6.8 and 6.1.1.4'
N N 0.0311 0.0180 'International Tables Vol C Tables 4.2.6.8 and 6.1.1.4'
O O 0.0492 0.0322 'International Tables Vol C Tables 4.2.6.8 and 6.1.1.4'

loop_
_geom_angle_atom_site_label_1
_geom_angle_atom_site_label_2
_geom_angle_atom_site_label_3
_geom_angle
_geom_angle_site_symmetry_1
_geom_angle_site_symmetry_3
C2 C1 N1 108.2(2) . .
C2 C1 H1 125.9 . .
N1 C1 H1 125.9 . .
C1 C2 C3 107.1(2) . .
C1 C2 C5 121.4(2) . .
C3 C2 C5 131.4(2) . .
C4 C3 C2 107.5(2) . .
C4 C3 C11 122.8(2) . .
C2 C3 C11 129.6(2) . .
C3 C4 N1 108.3(2) . .
C3 C4 H2 125.8 . .
N1 C4 H2 125.8 . .
F1 C5 F2 107.40(19) . .
F1 C5 C2 112.71(19) . .
F2 C5 C2 109.35(19) . .
F1 C5 C6 107.62(19) . .
F2 C5 C6 106.71(18) . .
C2 C5 C6 112.74(19) . .
F3 C6 F4 108.35(19) . .
F3 C6 C7 108.42(19) . .
F4 C6 C7 108.27(18) . .
F3 C6 C5 108.04(18) . .
F4 C6 C5 107.89(18) . .
C7 C6 C5 115.7(2) . .
F6 C7 F5 108.10(19) . .
F6 C7 C6 109.21(19) . .
F5 C7 C6 108.82(19) . .
F6 C7 C8 107.75(19) . .
F5 C7 C8 107.82(19) . .
C6 C7 C8 114.9(2) . .
F7 C8 F8 107.8(2) . .
F7 C8 C9 110.6(2) . .
F8 C8 C9 106.8(2) . .
F7 C8 C7 110.0(2) . .
F8 C8 C7 107.0(2) . .
C9 C8 C7 114.3(2) . .
F10 C9 F9 107.2(3) . .
F10 C9 C10 109.2(3) . .
F9 C9 C10 104.9(3) . .
F10 C9 C8 111.6(2) . .
F9 C9 C8 106.7(3) . .
C10 C9 C8 116.6(3) . .
F13 C10 F11 112.7(3) . .
F13 C10 F12 105.3(3) . .
F11 C10 F12 105.6(3) . .
F13 C10 C9 110.4(3) . .
F11 C10 C9 113.1(3) . .
F12 C10 C9 109.4(3) . .
F15 C11 F14 106.92(18) . .
F15 C11 C3 112.30(19) . .
F14 C11 C3 109.49(19) . .
F15 C11 C12 108.73(19) . .
F14 C11 C12 106.76(18) . .
C3 C11 C12 112.35(19) . .
F16 C12 F17 108.25(19) . .
F16 C12 C11 108.1(2) . .
F17 C12 C11 109.08(18) . .
F16 C12 C13 108.60(18) . .
F17 C12 C13 107.6(2) . .
C11 C12 C13 115.07(19) . .
F18 C13 F19 108.60(19) . .
F18 C13 C14 108.37(19) . .
F19 C13 C14 108.23(19) . .
F18 C13 C12 109.4(2) . .
F19 C13 C12 107.88(19) . .
C14 C13 C12 114.19(19) . .
F21 C14 F20 107.9(2) . .
F21 C14 C15 107.9(2) . .
F20 C14 C15 108.9(2) . .
F21 C14 C13 109.50(19) . .
F20 C14 C13 108.3(2) . .
C15 C14 C13 114.1(2) . .
F22 C15 F23 108.1(2) . .
F22 C15 C14 109.6(2) . .
F23 C15 C14 108.6(2) . .
F22 C15 C16 108.2(2) . .
F23 C15 C16 107.3(2) . .
C14 C15 C16 114.9(2) . .
F24 C16 F26 108.3(2) . .
F24 C16 F25 109.2(3) . .
F26 C16 F25 109.3(2) . .
F24 C16 C15 110.8(2) . .
F26 C16 C15 109.3(2) . .
F25 C16 C15 109.9(2) . .
O1 C17 O2 129.4(2) . .
O1 C17 N1 121.0(2) . .
O2 C17 N1 109.69(19) . .
O2 C18 C19 108.5(2) . .
O2 C18 C20 109.8(2) . .
C19 C18 C20 113.4(2) . .
O2 C18 C21 102.09(18) . .
C19 C18 C21 112.0(2) . .
C20 C18 C21 110.4(2) . .
C18 C19 H3 109.5 . .
C18 C19 H4 109.5 . .
H3 C19 H4 109.5 . .
C18 C19 H5 109.5 . .
H3 C19 H5 109.5 . .
H4 C19 H5 109.5 . .
C18 C20 H6 109.5 . .
C18 C20 H7 109.5 . .
H6 C20 H7 109.5 . .
C18 C20 H8 109.5 . .
H6 C20 H8 109.5 . .
H7 C20 H8 109.5 . .
C18 C21 H9 109.5 . .
C18 C21 H10 109.5 . .
H9 C21 H10 109.5 . .
C18 C21 H11 109.5 . .
H9 C21 H11 109.5 . .
H10 C21 H11 109.5 . .
C23 C22 N2 108.0(2) . .
C23 C22 H12 126.0 . .
N2 C22 H12 126.0 . .
C22 C23 C24 107.0(2) . .
C22 C23 C26 122.9(2) . .
C24 C23 C26 129.9(2) . .
C25 C24 C23 107.6(2) . .
C25 C24 C32 121.8(2) . .
C23 C24 C32 130.4(2) . .
C24 C25 N2 108.2(2) . .
C24 C25 H13 125.9 . .
N2 C25 H13 125.9 . .
F28 C26 F27 106.90(19) . .
F28 C26 C23 109.81(19) . .
F27 C26 C23 111.82(18) . .
F28 C26 C27 106.32(18) . .
F27 C26 C27 107.66(19) . .
C23 C26 C27 113.9(2) . .
F30 C27 F29 107.64(19) . .
F30 C27 C28 109.07(19) . .
F29 C27 C28 107.64(19) . .
F30 C27 C26 107.91(19) . .
F29 C27 C26 109.20(19) . .
C28 C27 C26 115.1(2) . .
F32 C28 F31 108.4(2) . .
F32 C28 C27 109.4(2) . .
F31 C28 C27 108.50(19) . .
F32 C28 C29 107.7(2) . .
F31 C28 C29 107.9(2) . .
C27 C28 C29 114.9(2) . .
F34 C29 F33 108.1(2) . .
F34 C29 C30 109.0(2) . .
F33 C29 C30 108.3(2) . .
F34 C29 C28 108.3(2) . .
F33 C29 C28 108.9(2) . .
C30 C29 C28 114.0(2) . .
F35 C30 F36 108.7(2) . .
F35 C30 C29 109.0(2) . .
F36 C30 C29 109.8(2) . .
F35 C30 C31 107.4(2) . .
F36 C30 C31 107.3(2) . .
C29 C30 C31 114.5(2) . .
F39 C31 F37 109.0(2) . .
F39 C31 F38 108.7(3) . .
F37 C31 F38 108.6(3) . .
F39 C31 C30 110.1(2) . .
F37 C31 C30 109.3(3) . .
F38 C31 C30 111.2(2) . .
F41 C32 F40 107.35(17) . .
F41 C32 C24 113.04(18) . .
F40 C32 C24 109.64(19) . .
F41 C32 C33 107.66(19) . .
F40 C32 C33 106.75(18) . .
C24 C32 C33 112.10(18) . .
F43 C33 F42 108.47(18) . .
F43 C33 C34 108.12(19) . .
F42 C33 C34 108.23(18) . .
F43 C33 C32 108.35(18) . .
F42 C33 C32 108.23(19) . .
C34 C33 C32 115.26(19) . .
F44 C34 F45 108.63(18) . .
F44 C34 C33 109.35(19) . .
F45 C34 C33 108.15(19) . .
F44 C34 C35 107.57(18) . .
F45 C34 C35 108.45(19) . .
C33 C34 C35 114.55(19) . .
F46 C35 F47 108.0(2) . .
F46 C35 C36 108.6(2) . .
F47 C35 C36 108.6(2) . .
F46 C35 C34 108.5(2) . .
F47 C35 C34 109.52(19) . .
C36 C35 C34 113.4(2) . .
F48 C36 F49 109.0(2) . .
F48 C36 C35 109.8(2) . .
F49 C36 C35 109.0(2) . .
F48 C36 C37 106.8(2) . .
F49 C36 C37 107.0(2) . .
C35 C36 C37 115.0(2) . .
F50 C37 F51 108.9(3) . .
F50 C37 F52 108.5(3) . .
F51 C37 F52 108.5(3) . .
F50 C37 C36 112.0(3) . .
F51 C37 C36 110.8(3) . .
F52 C37 C36 108.1(3) . .
O3 C38 O4 128.7(2) . .
O3 C38 N2 121.4(2) . .
O4 C38 N2 109.9(2) . .
O4 C39 C41 108.6(2) . .
O4 C39 C40 102.0(2) . .
C41 C39 C40 112.0(2) . .
O4 C39 C42 109.3(2) . .
C41 C39 C42 113.2(2) . .
C40 C39 C42 111.1(2) . .
C39 C40 H14 109.5 . .
C39 C40 H15 109.5 . .
H14 C40 H15 109.5 . .
C39 C40 H16 109.5 . .
H14 C40 H16 109.5 . .
H15 C40 H16 109.5 . .
C39 C41 H17 109.5 . .
C39 C41 H18 109.5 . .
H17 C41 H18 109.5 . .
C39 C41 H19 109.5 . .
H17 C41 H19 109.5 . .
H18 C41 H19 109.5 . .
C39 C42 H20 109.5 . .
C39 C42 H21 109.5 . .
H20 C42 H21 109.5 . .
C39 C42 H22 109.5 . .
H20 C42 H22 109.5 . .
H21 C42 H22 109.5 . .
C17 O2 C18 119.56(17) . .
C1 N1 C4 108.9(2) . .
C1 N1 C17 122.81(19) . .
C4 N1 C17 128.2(2) . .
C38 O4 C39 119.14(19) . .
C22 N2 C25 109.2(2) . .
C22 N2 C38 128.83(19) . .
C25 N2 C38 122.0(2) . .

loop_
_geom_bond_atom_site_label_1
_geom_bond_atom_site_label_2
_geom_bond_distance
_geom_bond_site_symmetry_2
F1 C5 1.351(3) .
F2 C5 1.361(3) .
F3 C6 1.346(3) .
F4 C6 1.348(3) .
F5 C7 1.344(3) .
F6 C7 1.342(3) .
F7 C8 1.317(3) .
F8 C8 1.363(3) .
F9 C9 1.358(4) .
F10 C9 1.320(4) .
F11 C10 1.301(4) .
F12 C10 1.360(4) .
F13 C10 1.301(4) .
F14 C11 1.356(3) .
F15 C11 1.351(3) .
F16 C12 1.342(3) .
F17 C12 1.343(3) .
F18 C13 1.335(3) .
F19 C13 1.347(3) .
F20 C14 1.343(3) .
F21 C14 1.342(3) .
F22 C15 1.336(3) .
F23 C15 1.338(3) .
F24 C16 1.310(4) .
F25 C16 1.316(3) .
F26 C16 1.315(3) .
F27 C26 1.358(3) .
F28 C26 1.357(3) .
F29 C27 1.349(3) .
F30 C27 1.346(3) .
F31 C28 1.348(3) .
F32 C28 1.338(3) .
F33 C29 1.343(3) .
F34 C29 1.339(3) .
F35 C30 1.334(3) .
F36 C30 1.343(3) .
F37 C31 1.321(4) .
F38 C31 1.322(4) .
F39 C31 1.317(4) .
F40 C32 1.357(3) .
F41 C32 1.352(3) .
F42 C33 1.346(3) .
F43 C33 1.343(3) .
F44 C34 1.339(3) .
F45 C34 1.343(3) .
F46 C35 1.341(3) .
F47 C35 1.342(3) .
F48 C36 1.337(3) .
F49 C36 1.337(4) .
F50 C37 1.314(4) .
F51 C37 1.319(4) .
F52 C37 1.327(4) .
C1 C2 1.362(3) .
C1 N1 1.375(3) .
C1 H1 0.9500 .
C2 C3 1.438(3) .
C2 C5 1.486(4) .
C3 C4 1.349(4) .
C3 C11 1.496(3) .
C4 N1 1.382(3) .
C4 H2 0.9500 .
C5 C6 1.553(3) .
C6 C7 1.544(4) .
C7 C8 1.551(3) .
C8 C9 1.535(4) .
C9 C10 1.517(4) .
C11 C12 1.553(3) .
C12 C13 1.553(3) .
C13 C14 1.552(3) .
C14 C15 1.546(4) .
C15 C16 1.546(4) .
C17 O1 1.201(3) .
C17 O2 1.316(3) .
C17 N1 1.414(3) .
C18 O2 1.503(3) .
C18 C19 1.510(4) .
C18 C20 1.515(4) .
C18 C21 1.516(3) .
C19 H3 0.9800 .
C19 H4 0.9800 .
C19 H5 0.9800 .
C20 H6 0.9800 .
C20 H7 0.9800 .
C20 H8 0.9800 .
C21 H9 0.9800 .
C21 H10 0.9800 .
C21 H11 0.9800 .
C22 C23 1.359(3) .
C22 N2 1.376(3) .
C22 H12 0.9500 .
C23 C24 1.443(3) .
C23 C26 1.483(3) .
C24 C25 1.345(4) .
C24 C32 1.492(3) .
C25 N2 1.382(3) .
C25 H13 0.9500 .
C26 C27 1.552(3) .
C27 C28 1.547(4) .
C28 C29 1.555(3) .
C29 C30 1.542(4) .
C30 C31 1.546(4) .
C32 C33 1.554(3) .
C33 C34 1.551(3) .
C34 C35 1.551(3) .
C35 C36 1.540(4) .
C36 C37 1.546(4) .
C38 O3 1.194(3) .
C38 O4 1.328(3) .
C38 N2 1.411(3) .
C39 O4 1.502(3) .
C39 C41 1.505(4) .
C39 C40 1.517(3) .
C39 C42 1.520(4) .
C40 H14 0.9800 .
C40 H15 0.9800 .
C40 H16 0.9800 .
C41 H17 0.9800 .
C41 H18 0.9800 .
C41 H19 0.9800 .
C42 H20 0.9800 .
C42 H21 0.9800 .
C42 H22 0.9800 .

loop_
_geom_torsion_atom_site_label_1
_geom_torsion_atom_site_label_2
_geom_torsion_atom_site_label_3
_geom_torsion_atom_site_label_4
_geom_torsion
_geom_torsion_site_symmetry_1
_geom_torsion_site_symmetry_2
_geom_torsion_site_symmetry_3
_geom_torsion_site_symmetry_4
N1 C1 C2 C3 0.5(3) . . . .
N1 C1 C2 C5 177.6(2) . . . .
C1 C2 C3 C4 -0.8(3) . . . .
C5 C2 C3 C4 -177.5(2) . . . .
C1 C2 C3 C11 -176.4(2) . . . .
C5 C2 C3 C11 7.0(4) . . . .
C2 C3 C4 N1 0.8(3) . . . .
C11 C3 C4 N1 176.7(2) . . . .
C1 C2 C5 F1 157.1(2) . . . .
C3 C2 C5 F1 -26.7(3) . . . .
C1 C2 C5 F2 37.7(3) . . . .
C3 C2 C5 F2 -146.0(2) . . . .
C1 C2 C5 C6 -80.8(3) . . . .
C3 C2 C5 C6 95.4(3) . . . .
F1 C5 C6 F3 71.8(2) . . . .
F2 C5 C6 F3 -173.13(18) . . . .
C2 C5 C6 F3 -53.1(2) . . . .
F1 C5 C6 F4 -171.22(18) . . . .
F2 C5 C6 F4 -56.2(2) . . . .
C2 C5 C6 F4 63.9(2) . . . .
F1 C5 C6 C7 -49.8(2) . . . .
F2 C5 C6 C7 65.2(2) . . . .
C2 C5 C6 C7 -174.75(19) . . . .
F3 C6 C7 F6 -167.70(17) . . . .
F4 C6 C7 F6 74.9(2) . . . .
C5 C6 C7 F6 -46.2(3) . . . .
F3 C6 C7 F5 -49.9(2) . . . .
F4 C6 C7 F5 -167.25(18) . . . .
C5 C6 C7 F5 71.6(2) . . . .
F3 C6 C7 C8 71.1(2) . . . .
F4 C6 C7 C8 -46.3(3) . . . .
C5 C6 C7 C8 -167.42(19) . . . .
F6 C7 C8 F7 -163.8(2) . . . .
F5 C7 C8 F7 79.7(3) . . . .
C6 C7 C8 F7 -41.8(3) . . . .
F6 C7 C8 F8 -47.0(3) . . . .
F5 C7 C8 F8 -163.4(2) . . . .
C6 C7 C8 F8 75.0(3) . . . .
F6 C7 C8 C9 71.1(3) . . . .
F5 C7 C8 C9 -45.4(3) . . . .
C6 C7 C8 C9 -166.9(2) . . . .
F7 C8 C9 F10 -163.3(2) . . . .
F8 C8 C9 F10 79.7(3) . . . .
C7 C8 C9 F10 -38.5(3) . . . .
F7 C8 C9 F9 -46.5(3) . . . .
F8 C8 C9 F9 -163.6(2) . . . .
C7 C8 C9 F9 78.3(3) . . . .
F7 C8 C9 C10 70.2(3) . . . .
F8 C8 C9 C10 -46.8(3) . . . .
C7 C8 C9 C10 -165.0(3) . . . .
F10 C9 C10 F13 58.6(4) . . . .
F9 C9 C10 F13 -56.0(4) . . . .
C8 C9 C10 F13 -173.8(3) . . . .
F10 C9 C10 F11 -174.2(3) . . . .
F9 C9 C10 F11 71.2(4) . . . .
C8 C9 C10 F11 -46.5(4) . . . .
F10 C9 C10 F12 -56.8(4) . . . .
F9 C9 C10 F12 -171.4(3) . . . .
C8 C9 C10 F12 70.8(4) . . . .
C4 C3 C11 F15 147.9(2) . . . .
C2 C3 C11 F15 -37.1(3) . . . .
C4 C3 C11 F14 29.3(3) . . . .
C2 C3 C11 F14 -155.7(2) . . . .
C4 C3 C11 C12 -89.2(3) . . . .
C2 C3 C11 C12 85.8(3) . . . .
F15 C11 C12 F16 -159.19(17) . . . .
F14 C11 C12 F16 -44.2(2) . . . .
C3 C11 C12 F16 75.9(2) . . . .
F15 C11 C12 F17 83.3(2) . . . .
F14 C11 C12 F17 -161.65(18) . . . .
C3 C11 C12 F17 -41.6(3) . . . .
F15 C11 C12 C13 -37.7(3) . . . .
F14 C11 C12 C13 77.4(2) . . . .
C3 C11 C12 C13 -162.6(2) . . . .
F16 C12 C13 F18 79.2(2) . . . .
F17 C12 C13 F18 -163.81(18) . . . .
C11 C12 C13 F18 -42.0(3) . . . .
F16 C12 C13 F19 -162.78(18) . . . .
F17 C12 C13 F19 -45.8(2) . . . .
C11 C12 C13 F19 76.0(2) . . . .
F16 C12 C13 C14 -42.4(3) . . . .
F17 C12 C13 C14 74.5(2) . . . .
C11 C12 C13 C14 -163.7(2) . . . .
F18 C13 C14 F21 -159.2(2) . . . .
F19 C13 C14 F21 83.2(2) . . . .
C12 C13 C14 F21 -37.0(3) . . . .
F18 C13 C14 F20 -41.8(3) . . . .
F19 C13 C14 F20 -159.40(19) . . . .
C12 C13 C14 F20 80.4(2) . . . .
F18 C13 C14 C15 79.7(3) . . . .
F19 C13 C14 C15 -37.9(3) . . . .
C12 C13 C14 C15 -158.1(2) . . . .
F21 C14 C15 F22 -162.7(2) . . . .
F20 C14 C15 F22 80.4(3) . . . .
C13 C14 C15 F22 -40.8(3) . . . .
F21 C14 C15 F23 -44.8(3) . . . .
F20 C14 C15 F23 -161.72(19) . . . .
C13 C14 C15 F23 77.1(3) . . . .
F21 C14 C15 C16 75.3(3) . . . .
F20 C14 C15 C16 -41.6(3) . . . .
C13 C14 C15 C16 -162.8(2) . . . .
F22 C15 C16 F24 -51.1(3) . . . .
F23 C15 C16 F24 -167.5(2) . . . .
C14 C15 C16 F24 71.7(3) . . . .
F22 C15 C16 F26 68.2(3) . . . .
F23 C15 C16 F26 -48.3(3) . . . .
C14 C15 C16 F26 -169.1(2) . . . .
F22 C15 C16 F25 -171.8(2) . . . .
F23 C15 C16 F25 71.7(3) . . . .
C14 C15 C16 F25 -49.1(3) . . . .
N2 C22 C23 C24 0.3(3) . . . .
N2 C22 C23 C26 176.8(2) . . . .
C22 C23 C24 C25 -0.1(3) . . . .
C26 C23 C24 C25 -176.3(2) . . . .
C22 C23 C24 C32 -174.7(2) . . . .
C26 C23 C24 C32 9.1(4) . . . .
C23 C24 C25 N2 -0.1(3) . . . .
C32 C24 C25 N2 175.1(2) . . . .
C22 C23 C26 F28 27.6(3) . . . .
C24 C23 C26 F28 -156.7(2) . . . .
C22 C23 C26 F27 146.1(2) . . . .
C24 C23 C26 F27 -38.2(3) . . . .
C22 C23 C26 C27 -91.5(3) . . . .
C24 C23 C26 C27 84.2(3) . . . .
F28 C26 C27 F30 -46.4(2) . . . .
F27 C26 C27 F30 -160.70(18) . . . .
C23 C26 C27 F30 74.7(2) . . . .
F28 C26 C27 F29 -163.15(18) . . . .
F27 C26 C27 F29 82.6(2) . . . .
C23 C26 C27 F29 -42.1(3) . . . .
F28 C26 C27 C28 75.7(2) . . . .
F27 C26 C27 C28 -38.6(3) . . . .
C23 C26 C27 C28 -163.25(19) . . . .
F30 C27 C28 F32 82.6(2) . . . .
F29 C27 C28 F32 -160.90(18) . . . .
C26 C27 C28 F32 -38.9(3) . . . .
F30 C27 C28 F31 -159.33(19) . . . .
F29 C27 C28 F31 -42.8(2) . . . .
C26 C27 C28 F31 79.2(2) . . . .
F30 C27 C28 C29 -38.6(3) . . . .
F29 C27 C28 C29 78.0(2) . . . .
C26 C27 C28 C29 -160.0(2) . . . .
F32 C28 C29 F34 -46.0(3) . . . .
F31 C28 C29 F34 -162.8(2) . . . .
C27 C28 C29 F34 76.1(3) . . . .
F32 C28 C29 F33 -163.44(19) . . . .
F31 C28 C29 F33 79.8(3) . . . .
C27 C28 C29 F33 -41.4(3) . . . .
F32 C28 C29 C30 75.5(3) . . . .
F31 C28 C29 C30 -41.3(3) . . . .
C27 C28 C29 C30 -162.4(2) . . . .
F34 C29 C30 F35 -159.3(2) . . . .
F33 C29 C30 F35 -41.9(3) . . . .
C28 C29 C30 F35 79.5(3) . . . .
F34 C29 C30 F36 81.7(3) . . . .
F33 C29 C30 F36 -160.8(2) . . . .
C28 C29 C30 F36 -39.5(3) . . . .
F34 C29 C30 C31 -39.0(3) . . . .
F33 C29 C30 C31 78.4(3) . . . .
C28 C29 C30 C31 -160.2(2) . . . .
F35 C30 C31 F39 72.4(3) . . . .
F36 C30 C31 F39 -171.0(2) . . . .
C29 C30 C31 F39 -48.9(3) . . . .
F35 C30 C31 F37 -47.3(3) . . . .
F36 C30 C31 F37 69.4(3) . . . .
C29 C30 C31 F37 -168.5(2) . . . .
F35 C30 C31 F38 -167.2(2) . . . .
F36 C30 C31 F38 -50.5(3) . . . .
C29 C30 C31 F38 71.6(3) . . . .
C25 C24 C32 F41 158.4(2) . . . .
C23 C24 C32 F41 -27.7(3) . . . .
C25 C24 C32 F40 38.7(3) . . . .
C23 C24 C32 F40 -147.4(2) . . . .
C25 C24 C32 C33 -79.7(3) . . . .
C23 C24 C32 C33 94.2(3) . . . .
F41 C32 C33 F43 75.2(2) . . . .
F40 C32 C33 F43 -169.76(17) . . . .
C24 C32 C33 F43 -49.7(3) . . . .
F41 C32 C33 F42 -167.33(16) . . . .
F40 C32 C33 F42 -52.3(2) . . . .
C24 C32 C33 F42 67.7(2) . . . .
F41 C32 C33 C34 -46.0(3) . . . .
F40 C32 C33 C34 69.0(2) . . . .
C24 C32 C33 C34 -170.94(19) . . . .
F43 C33 C34 F44 -165.20(17) . . . .
F42 C33 C34 F44 77.5(2) . . . .
C32 C33 C34 F44 -43.8(3) . . . .
F43 C33 C34 F45 -47.1(2) . . . .
F42 C33 C34 F45 -164.38(17) . . . .
C32 C33 C34 F45 74.3(2) . . . .
F43 C33 C34 C35 74.0(2) . . . .
F42 C33 C34 C35 -43.3(3) . . . .
C32 C33 C34 C35 -164.6(2) . . . .
F44 C34 C35 F46 -43.6(2) . . . .
F45 C34 C35 F46 -160.93(18) . . . .
C33 C34 C35 F46 78.2(2) . . . .
F44 C34 C35 F47 -161.3(2) . . . .
F45 C34 C35 F47 81.4(2) . . . .
C33 C34 C35 F47 -39.5(3) . . . .
F44 C34 C35 C36 77.2(3) . . . .
F45 C34 C35 C36 -40.2(3) . . . .
C33 C34 C35 C36 -161.0(2) . . . .
F46 C35 C36 F48 77.3(3) . . . .
F47 C35 C36 F48 -165.5(2) . . . .
C34 C35 C36 F48 -43.4(3) . . . .
F46 C35 C36 F49 -163.35(19) . . . .
F47 C35 C36 F49 -46.1(3) . . . .
C34 C35 C36 F49 75.9(3) . . . .
F46 C35 C36 C37 -43.1(3) . . . .
F47 C35 C36 C37 74.1(3) . . . .
C34 C35 C36 C37 -163.9(2) . . . .
F48 C36 C37 F50 -54.2(3) . . . .
F49 C36 C37 F50 -170.9(3) . . . .
C35 C36 C37 F50 67.8(3) . . . .
F48 C36 C37 F51 -176.0(3) . . . .
F49 C36 C37 F51 67.4(3) . . . .
C35 C36 C37 F51 -53.9(4) . . . .
F48 C36 C37 F52 65.3(3) . . . .
F49 C36 C37 F52 -51.4(3) . . . .
C35 C36 C37 F52 -172.7(3) . . . .
O1 C17 O2 C18 -0.4(4) . . . .
N1 C17 O2 C18 -179.60(18) . . . .
C19 C18 O2 C17 -67.1(3) . . . .
C20 C18 O2 C17 57.3(3) . . . .
C21 C18 O2 C17 174.51(19) . . . .
C2 C1 N1 C4 0.0(3) . . . .
C2 C1 N1 C17 -177.1(2) . . . .
C3 C4 N1 C1 -0.5(3) . . . .
C3 C4 N1 C17 176.4(2) . . . .
O1 C17 N1 C1 -8.7(3) . . . .
O2 C17 N1 C1 170.6(2) . . . .
O1 C17 N1 C4 174.8(2) . . . .
O2 C17 N1 C4 -5.9(3) . . . .
O3 C38 O4 C39 1.7(4) . . . .
N2 C38 O4 C39 -178.43(19) . . . .
C41 C39 O4 C38 -67.4(3) . . . .
C40 C39 O4 C38 174.2(2) . . . .
C42 C39 O4 C38 56.6(3) . . . .
C23 C22 N2 C25 -0.3(3) . . . .
C23 C22 N2 C38 178.5(2) . . . .
C24 C25 N2 C22 0.3(3) . . . .
C24 C25 N2 C38 -178.7(2) . . . .
O3 C38 N2 C22 176.8(2) . . . .
O4 C38 N2 C22 -3.1(3) . . . .
O3 C38 N2 C25 -4.5(4) . . . .
O4 C38 N2 C25 175.6(2) . . . .
